data_7021613
loop_
_publ_author_name
'Gon\,calves, Gisela'
'Tomaz, Isabel'
'Correia, Isabel'
'Veiros, Lu\'is F'
'Castro, M Margarida C A'
'Avecilla, Fernando'
'Palacio, Lorena'
'Maestro, Miguel'
'Kiss, Tam\'as'
'Jakusch, Tam\'as'
'Garcia, M Helena V'
'Pessoa, Jo\~ao Costa'

_publ_section_title
;
 A novel V(IV)O-pyrimidinone complex: synthesis, solution speciation and
 human serum protein binding.
;
_journal_issue 33
_journal_name_full 'Dalton transactions (Cambridge, England : 2003)'
_journal_page_first 11841
_journal_page_last 11861
_journal_paper_doi 10.1039/c3dt50553g
_journal_volume 42
_journal_year 2013
_chemical_formula_moiety 'C8 H10 N2 O4'
_chemical_formula_sum 'C8 H10 N2 O4'
_chemical_formula_weight 198.18
_chemical_name_systematic
;
?
;
_space_group_IT_number 15
_symmetry_cell_setting monoclinic
_symmetry_space_group_name_Hall '-C 2yc'
_symmetry_space_group_name_H-M 'C 1 2/c 1'
_atom_sites_solution_hydrogens geom
_atom_sites_solution_primary direct
_atom_sites_solution_secondary difmap
_audit_creation_method SHELXL-97
_cell_angle_alpha 90.00
_cell_angle_beta 113.034(12)
_cell_angle_gamma 90.00
_cell_formula_units_Z 8
_cell_length_a 26.412(19)
_cell_length_b 4.442(3)
_cell_length_c 15.994(11)
_cell_measurement_temperature 298(2)
_cell_volume 1727(2)
_computing_cell_refinement 'Siemens SAINT V6.02A'
_computing_data_collection 'Siemens SMART V5.624'
_computing_data_reduction 'Siemens SAINT and XPREP Version 6.12'
_computing_molecular_graphics 'Siemens SHELXTL'
_computing_publication_material 'Siemens SHELXTL'
_computing_structure_refinement 'SHELXL-97 (Sheldrick, 1997)'
_computing_structure_solution 'SHELXS-97 (Sheldrick, 1990)'
_diffrn_ambient_temperature 298(2)
_diffrn_measured_fraction_theta_full 0.986
_diffrn_measured_fraction_theta_max 0.986
_diffrn_measurement_device_type 'CCD area detector'
_diffrn_measurement_method 'phi and omega scans'
_diffrn_radiation_monochromator graphite
_diffrn_radiation_source 'fine-focus sealed tube'
_diffrn_radiation_type MoK\a
_diffrn_radiation_wavelength 0.71073
_diffrn_reflns_av_R_equivalents 0.0585
_diffrn_reflns_av_sigmaI/netI 0.0775
_diffrn_reflns_limit_h_max 30
_diffrn_reflns_limit_h_min -32
_diffrn_reflns_limit_k_max 5
_diffrn_reflns_limit_k_min -5
_diffrn_reflns_limit_l_max 11
_diffrn_reflns_limit_l_min -19
_diffrn_reflns_number 4415
_diffrn_reflns_theta_full 26.38
_diffrn_reflns_theta_max 26.38
_diffrn_reflns_theta_min 1.68
_exptl_absorpt_coefficient_mu 0.124
_exptl_absorpt_correction_T_max 0.9926
_exptl_absorpt_correction_T_min 0.9429
_exptl_absorpt_correction_type multi-scan
_exptl_absorpt_process_details 'North et al., 1968'
_exptl_crystal_colour colourless
_exptl_crystal_density_diffrn 1.525
_exptl_crystal_density_method 'not measured'
_exptl_crystal_description prism
_exptl_crystal_F_000 832
_exptl_crystal_size_max 0.48
_exptl_crystal_size_mid 0.13
_exptl_crystal_size_min 0.06
_refine_diff_density_max 0.305
_refine_diff_density_min -0.296
_refine_diff_density_rms 0.079
_refine_ls_extinction_method none
_refine_ls_goodness_of_fit_ref 0.937
_refine_ls_hydrogen_treatment mixed
_refine_ls_matrix_type full
_refine_ls_number_parameters 133
_refine_ls_number_reflns 1751
_refine_ls_number_restraints 0
_refine_ls_restrained_S_all 0.937
_refine_ls_R_factor_all 0.1110
_refine_ls_R_factor_gt 0.0562
_refine_ls_shift/su_max 0.000
_refine_ls_shift/su_mean 0.000
_refine_ls_structure_factor_coef Fsqd
_refine_ls_weighting_details 'calc w=1/[\s^2^(Fo^2^)+(0.1131P)^2^+0.0000P] where P=(Fo^2^+2Fc^2^)/3'
_refine_ls_weighting_scheme calc
_refine_ls_wR_factor_gt 0.1439
_refine_ls_wR_factor_ref 0.1892
_reflns_number_gt 985
_reflns_number_total 1751
_reflns_threshold_expression >2sigma(I)
_cod_data_source_file c3dt50553g.txt
_cod_data_source_block 1
_cod_depositor_comments
;
The following automatic conversions were performed:

'_symmetry_cell_setting' value 'Monoclinic' changed to 'monoclinic'
according to /home/saulius/struct/CIF-dictionaries/cif_core.dic
dictionary named 'cif_core.dic' version 2.4.2 from 2011-04-26.

Automatic conversion script
Id: cif_fix_values 1891 2012-01-12 08:04:46Z andrius 
;
_cod_original_sg_symbol_Hall -C2yc
_cod_original_sg_symbol_H-M C2/c
_cod_database_code 7021613

loop_
_symmetry_equiv_pos_as_xyz
'x, y, z'
'-x, y, -z+1/2'
'x+1/2, y+1/2, z'
'-x+1/2, y+1/2, -z+1/2'
'-x, -y, -z'
'x, -y, z-1/2'
'-x+1/2, -y+1/2, -z'
'x+1/2, -y+1/2, z-1/2'

loop_
_atom_site_label
_atom_site_type_symbol
_atom_site_fract_x
_atom_site_fract_y
_atom_site_fract_z
_atom_site_U_iso_or_equiv
_atom_site_adp_type
_atom_site_occupancy
_atom_site_symmetry_multiplicity
_atom_site_calc_flag
_atom_site_refinement_flags
O1 O 0.32253(8) 1.3261(5) 0.54616(14) 0.0417(6) Uani 1 1 d .
O2 O 0.41737(9) 1.1729(5) 0.52919(15) 0.0430(7) Uani 1 1 d .
H2O H 0.4439(16) 1.098(9) 0.519(2) 0.068(13) Uiso 1 1 d .
O3 O 0.45895(8) 0.8156(6) 0.44138(15) 0.0501(7) Uani 1 1 d .
O4 O 0.40231(8) 0.5310(5) 0.33028(15) 0.0421(6) Uani 1 1 d .
N1 N 0.27620(9) 0.9932(5) 0.43737(16) 0.0327(6) Uani 1 1 d .
H1A H 0.2461 1.0436 0.4425 0.039 Uiso 1 1 calc R
N2 N 0.31612(9) 0.6876(5) 0.36332(16) 0.0322(6) Uani 1 1 d .
C1 C 0.32311(12) 1.1340(7) 0.4918(2) 0.0329(7) Uani 1 1 d .
C2 C 0.37086(11) 1.0350(7) 0.4779(2) 0.0315(7) Uani 1 1 d .
C3 C 0.36520(11) 0.8185(7) 0.41542(19) 0.0301(7) Uani 1 1 d .
C4 C 0.27344(11) 0.7790(7) 0.37548(19) 0.0300(7) Uani 1 1 d .
C5 C 0.21802(12) 0.6607(8) 0.3207(2) 0.0409(8) Uani 1 1 d .
H5A H 0.2213 0.4748 0.2926 0.061 Uiso 1 1 calc R
H5B H 0.1983 0.8042 0.2745 0.061 Uiso 1 1 calc R
H5C H 0.1984 0.6261 0.3593 0.061 Uiso 1 1 calc R
C6 C 0.41374(12) 0.7220(7) 0.3982(2) 0.0353(8) Uani 1 1 d .
C7 C 0.44805(12) 0.4371(8) 0.3080(2) 0.0456(9) Uani 1 1 d .
H7A H 0.4731 0.3111 0.3560 0.055 Uiso 1 1 calc R
H7B H 0.4682 0.6112 0.3009 0.055 Uiso 1 1 calc R
C8 C 0.42459(13) 0.2660(9) 0.2218(2) 0.0538(10) Uani 1 1 d .
H8A H 0.4538 0.1937 0.2058 0.081 Uiso 1 1 calc R
H8B H 0.4009 0.3951 0.1745 0.081 Uiso 1 1 calc R
H8C H 0.4038 0.0984 0.2293 0.081 Uiso 1 1 calc R

loop_
_atom_site_aniso_label
_atom_site_aniso_U_11
_atom_site_aniso_U_22
_atom_site_aniso_U_33
_atom_site_aniso_U_23
_atom_site_aniso_U_13
_atom_site_aniso_U_12
O1 0.0351(12) 0.0468(14) 0.0459(14) -0.0122(11) 0.0188(11) -0.0016(10)
O2 0.0232(11) 0.0509(15) 0.0514(15) -0.0136(11) 0.0109(10) -0.0042(10)
O3 0.0196(11) 0.0613(16) 0.0662(16) -0.0164(12) 0.0132(10) -0.0030(10)
O4 0.0228(11) 0.0526(15) 0.0551(14) -0.0149(11) 0.0199(10) -0.0007(10)
N1 0.0213(12) 0.0403(16) 0.0374(15) -0.0016(12) 0.0125(11) 0.0035(11)
N2 0.0229(12) 0.0378(15) 0.0354(15) -0.0001(11) 0.0108(11) 0.0007(11)
C1 0.0304(16) 0.0331(17) 0.0350(18) 0.0025(14) 0.0126(13) 0.0001(13)
C2 0.0216(14) 0.0356(18) 0.0352(17) -0.0004(14) 0.0088(12) -0.0007(12)
C3 0.0208(14) 0.0351(17) 0.0340(17) 0.0026(14) 0.0103(12) 0.0011(12)
C4 0.0259(15) 0.0338(18) 0.0312(17) 0.0052(13) 0.0121(12) 0.0023(13)
C5 0.0244(15) 0.052(2) 0.045(2) -0.0060(15) 0.0123(14) 0.0006(14)
C6 0.0246(15) 0.0381(19) 0.0447(19) 0.0007(15) 0.0151(13) 0.0006(13)
C7 0.0227(15) 0.060(2) 0.061(2) -0.0089(18) 0.0239(15) 0.0033(15)
C8 0.0287(18) 0.076(3) 0.059(2) -0.015(2) 0.0201(17) 0.0030(17)

loop_
_atom_type_symbol
_atom_type_description
_atom_type_scat_dispersion_real
_atom_type_scat_dispersion_imag
_atom_type_scat_source
C C 0.0033 0.0016 'International Tables Vol C Tables 4.2.6.8 and 6.1.1.4'
H H 0.0000 0.0000 'International Tables Vol C Tables 4.2.6.8 and 6.1.1.4'
N N 0.0061 0.0033 'International Tables Vol C Tables 4.2.6.8 and 6.1.1.4'
O O 0.0106 0.0060 'International Tables Vol C Tables 4.2.6.8 and 6.1.1.4'

loop_
_geom_angle_atom_site_label_1
_geom_angle_atom_site_label_2
_geom_angle_atom_site_label_3
_geom_angle
C2 O2 H2O 110(3)
C6 O4 C7 116.4(2)
C4 N1 C1 124.6(2)
C4 N1 H1A 117.7
C1 N1 H1A 117.7
C4 N2 C3 117.0(3)
O1 C1 N1 121.1(3)
O1 C1 C2 125.6(3)
N1 C1 C2 113.4(3)
O2 C2 C3 126.3(3)
O2 C2 C1 114.8(3)
C3 C2 C1 118.9(3)
C2 C3 N2 123.9(3)
C2 C3 C6 119.4(3)
N2 C3 C6 116.6(3)
N2 C4 N1 122.3(3)
N2 C4 C5 121.5(3)
N1 C4 C5 116.2(3)
C4 C5 H5A 109.5
C4 C5 H5B 109.5
H5A C5 H5B 109.5
C4 C5 H5C 109.5
H5A C5 H5C 109.5
H5B C5 H5C 109.5
O3 C6 O4 123.7(3)
O3 C6 C3 122.3(3)
O4 C6 C3 113.9(3)
O4 C7 C8 106.9(2)
O4 C7 H7A 110.3
C8 C7 H7A 110.3
O4 C7 H7B 110.3
C8 C7 H7B 110.3
H7A C7 H7B 108.6
C7 C8 H8A 109.5
C7 C8 H8B 109.5
H8A C8 H8B 109.5
C7 C8 H8C 109.5
H8A C8 H8C 109.5
H8B C8 H8C 109.5

loop_
_geom_bond_atom_site_label_1
_geom_bond_atom_site_label_2
_geom_bond_distance
O1 C1 1.222(4)
O2 C2 1.330(3)
O2 H2O 0.85(4)
O3 C6 1.196(4)
O4 C6 1.317(4)
O4 C7 1.448(3)
N1 C4 1.354(4)
N1 C1 1.357(4)
N1 H1A 0.8600
N2 C4 1.282(4)
N2 C3 1.367(4)
C1 C2 1.433(4)
C2 C3 1.352(4)
C3 C6 1.476(4)
C4 C5 1.478(4)
C5 H5A 0.9600
C5 H5B 0.9600
C5 H5C 0.9600
C7 C8 1.481(4)
C7 H7A 0.9700
C7 H7B 0.9700
C8 H8A 0.9600
C8 H8B 0.9600
C8 H8C 0.9600

loop_
_geom_hbond_atom_site_label_D
_geom_hbond_atom_site_label_H
_geom_hbond_atom_site_label_A
_geom_hbond_distance_DH
_geom_hbond_distance_HA
_geom_hbond_distance_DA
_geom_hbond_angle_DHA
_geom_hbond_site_symmetry_A
O2 H2O O3 0.85(4) 1.91(4) 2.628(3) 141(4) .
N1 H1A O1 0.86 1.98 2.837(4) 178.0 7_576
O2 H2O O3 0.85(4) 2.42(4) 3.113(4) 139(3) 5_676

loop_
_geom_torsion_atom_site_label_1
_geom_torsion_atom_site_label_2
_geom_torsion_atom_site_label_3
_geom_torsion_atom_site_label_4
_geom_torsion
C4 N1 C1 O1 179.9(3)
C4 N1 C1 C2 0.2(4)
O1 C1 C2 O2 -0.8(5)
N1 C1 C2 O2 178.9(2)
O1 C1 C2 C3 179.6(3)
N1 C1 C2 C3 -0.7(4)
O2 C2 C3 N2 -178.9(3)
C1 C2 C3 N2 0.6(5)
O2 C2 C3 C6 -1.6(5)
C1 C2 C3 C6 178.0(3)
C4 N2 C3 C2 0.0(4)
C4 N2 C3 C6 -177.4(3)
C3 N2 C4 N1 -0.6(4)
C3 N2 C4 C5 177.9(3)
C1 N1 C4 N2 0.5(5)
C1 N1 C4 C5 -178.0(3)
C7 O4 C6 O3 -0.7(5)
C7 O4 C6 C3 177.8(3)
C2 C3 C6 O3 4.5(5)
N2 C3 C6 O3 -178.0(3)
C2 C3 C6 O4 -174.0(3)
N2 C3 C6 O4 3.5(4)
C6 O4 C7 C8 -170.9(3)
